data_1547108
loop_
_publ_author_name
'Zheng, Xuchun'
'Wan, Yanjun'
'Ling, Fei'
'Ma, Cheng'

_publ_section_title
;
 Copper-Catalyzed Tandem Reaction of Terminal Alkynes and Sulfonyl Azides
 for the Assembly of Substituted Aminotriazoles.
;
_journal_issue 14
_journal_name_full 'Organic letters'
_journal_page_first 3859
_journal_page_last 3862
_journal_paper_doi 10.1021/acs.orglett.7b01729
_journal_volume 19
_journal_year 2017
_chemical_formula_moiety 'C23 H22 N4 O5 S2'
_chemical_formula_sum 'C23 H22 N4 O5 S2'
_chemical_formula_weight 498.57
_chemical_name_systematic
;
 ? 
;
_space_group_crystal_system monoclinic
_space_group_IT_number 14
_space_group_name_Hall '-P 2yn'
_space_group_name_H-M_alt 'P 1 21/n 1'
_symmetry_space_group_name_Hall '-P 2yn'
_symmetry_space_group_name_H-M 'P 1 21/n 1'
_atom_sites_solution_hydrogens geom
_atom_sites_solution_primary direct
_atom_sites_solution_secondary difmap
_audit_creation_date 2016-04-11
_audit_creation_method
;
Olex2 1.2
(compiled 2014.03.20 svn.r2914 for OlexSys, GUI svn.r4816)
;
_cell_angle_alpha 90.00
_cell_angle_beta 98.964(5)
_cell_angle_gamma 90.00
_cell_formula_units_Z 4
_cell_length_a 8.6611(5)
_cell_length_b 11.0315(6)
_cell_length_c 24.1732(12)
_cell_measurement_reflns_used 2383
_cell_measurement_temperature 293(2)
_cell_measurement_theta_max 29.4070
_cell_measurement_theta_min 3.1317
_cell_volume 2281.4(2)
_computing_cell_refinement
;
CrysAlisPro, Agilent Technologies,
Version 1.171.35.11 (release 16-05-2011 CrysAlis171 .NET)
(compiled May 16 2011,17:55:39)
;
_computing_data_collection
;
CrysAlisPro, Agilent Technologies,
Version 1.171.35.11 (release 16-05-2011 CrysAlis171 .NET)
(compiled May 16 2011,17:55:39)
;
_computing_data_reduction
;
CrysAlisPro, Agilent Technologies,
Version 1.171.35.11 (release 16-05-2011 CrysAlis171 .NET)
(compiled May 16 2011,17:55:39)
;
_computing_molecular_graphics 'Olex2 (Dolomanov et al., 2009)'
_computing_publication_material 'Olex2 (Dolomanov et al., 2009)'
_computing_structure_refinement 'ShelXL (Sheldrick, 2008)'
_computing_structure_solution 'ShelXS (Sheldrick, 2008)'
_diffrn_ambient_temperature 293.15
_diffrn_detector_area_resol_mean 10.3592
_diffrn_measured_fraction_theta_full 0.997
_diffrn_measured_fraction_theta_max 0.997
_diffrn_measurement_device_type 'Xcalibur, Atlas, Gemini ultra'
_diffrn_measurement_method '\w scans'
_diffrn_orient_matrix_UB_11 0.0393466000
_diffrn_orient_matrix_UB_12 -0.0034967000
_diffrn_orient_matrix_UB_13 -0.0235770000
_diffrn_orient_matrix_UB_21 -0.0179887000
_diffrn_orient_matrix_UB_22 -0.0626520000
_diffrn_orient_matrix_UB_23 -0.0026649000
_diffrn_orient_matrix_UB_31 -0.0707410000
_diffrn_orient_matrix_UB_32 0.0140041000
_diffrn_orient_matrix_UB_33 -0.0178689000
_diffrn_radiation_monochromator graphite
_diffrn_radiation_type MoK\a
_diffrn_radiation_wavelength 0.71073
_diffrn_reflns_av_R_equivalents 0.0511
_diffrn_reflns_av_unetI/netI 0.0651
_diffrn_reflns_limit_h_max 10
_diffrn_reflns_limit_h_min -7
_diffrn_reflns_limit_k_max 13
_diffrn_reflns_limit_k_min -9
_diffrn_reflns_limit_l_max 29
_diffrn_reflns_limit_l_min -28
_diffrn_reflns_number 9557
_diffrn_reflns_theta_full 25.35
_diffrn_reflns_theta_max 25.35
_diffrn_reflns_theta_min 3.16
_diffrn_source 'Enhance (Mo) X-ray Source'
_exptl_absorpt_coefficient_mu 0.278
_exptl_absorpt_correction_T_max 1.00000
_exptl_absorpt_correction_T_min 0.92507
_exptl_absorpt_correction_type multi-scan
_exptl_absorpt_process_details
;
CrysAlisPro, Agilent Technologies,
Version 1.171.35.11 (release 16-05-2011 CrysAlis171 .NET)
(compiled May 16 2011,17:55:39)
Empirical absorption correction using spherical harmonics,
 implemented in SCALE3 ABSPACK scaling algorithm.
;
_exptl_crystal_colour colourless
_exptl_crystal_colour_primary colourless
_exptl_crystal_density_diffrn 1.452
_exptl_crystal_density_method 'not measured'
_exptl_crystal_description block
_exptl_crystal_F_000 1040
_exptl_crystal_size_max 0.19
_exptl_crystal_size_mid 0.16
_exptl_crystal_size_min 0.1
_refine_diff_density_max 0.276
_refine_diff_density_min -0.439
_refine_diff_density_rms 0.057
_refine_ls_extinction_method none
_refine_ls_goodness_of_fit_ref 1.014
_refine_ls_hydrogen_treatment constr
_refine_ls_matrix_type full
_refine_ls_number_parameters 310
_refine_ls_number_reflns 4165
_refine_ls_number_restraints 0
_refine_ls_restrained_S_all 1.014
_refine_ls_R_factor_all 0.0754
_refine_ls_R_factor_gt 0.0501
_refine_ls_shift/su_max 0.001
_refine_ls_shift/su_mean 0.000
_refine_ls_structure_factor_coef Fsqd
_refine_ls_weighting_details 'calc w=1/[\s^2^(Fo^2^)+(0.0642P)^2^+0.0000P] where P=(Fo^2^+2Fc^2^)/3'
_refine_ls_weighting_scheme calc
_refine_ls_wR_factor_gt 0.1192
_refine_ls_wR_factor_ref 0.1375
_reflns_number_gt 3003
_reflns_number_total 4165
_reflns_threshold_expression >2sigma(I)
_cod_data_source_file ol7b01729_si_002.cif
_cod_data_source_block 160411_wyj20160407_(A)
_cod_database_code 1547108
_chemical_oxdiff_formula 'c10 h10 o10 n2 F1 S1'
_reflns_odcompleteness_completeness 99.53
_reflns_odcompleteness_iscentric 1
_reflns_odcompleteness_theta 26.32
_olex2_refinement_description
;
1. Fixed Uiso
 At 1.2 times of:
  All C(H) groups, All N(H) groups
 At 1.5 times of:
  All C(H,H,H) groups
2.a Riding coordinates:
 N4(H4)
2.b Aromatic/amide H refined with riding coordinates:
 C1(H1), C2(H2), C4(H4A), C5(H5), C11(H11), C12(H12), C14(H14), C15(H15),
 C18(H18), C19(H19), C21(H21), C22(H22)
2.c Idealised Me refined as rotating group:
 C7(H7A,H7B,H7C), C16(H16A,H16B,H16C), C23(H23A,H23B,H23C)
;

loop_
_space_group_symop_id
_space_group_symop_operation_xyz
1 'x, y, z'
2 '-x+1/2, y+1/2, -z+1/2'
3 '-x, -y, -z'
4 'x-1/2, -y-1/2, z-1/2'

loop_
_atom_site_label
_atom_site_type_symbol
_atom_site_fract_x
_atom_site_fract_y
_atom_site_fract_z
_atom_site_U_iso_or_equiv
_atom_site_adp_type
_atom_site_occupancy
_atom_site_calc_flag
_atom_site_refinement_flags_posn
S1 S 0.06216(8) 0.64354(7) 0.10698(3) 0.0416(2) Uani 1 d .
S2 S 0.45954(8) 0.43177(6) 0.18148(3) 0.0379(2) Uani 1 d .
O1 O 0.0227(3) 0.75279(19) 0.07726(8) 0.0571(6) Uani 1 d .
O2 O -0.0458(2) 0.5834(2) 0.13588(8) 0.0557(6) Uani 1 d .
O3 O 0.4956(2) 0.5013(2) 0.13536(7) 0.0513(6) Uani 1 d .
O4 O 0.4182(2) 0.30680(17) 0.17542(8) 0.0519(6) Uani 1 d .
O5 O 0.7408(3) 0.6549(2) 0.45060(9) 0.0647(7) Uani 1 d .
N1 N 0.2126(2) 0.68825(19) 0.16031(8) 0.0350(5) Uani 1 d .
N2 N 0.2225(3) 0.8081(2) 0.17216(9) 0.0411(6) Uani 1 d .
N3 N 0.3080(3) 0.8197(2) 0.22168(9) 0.0397(6) Uani 1 d .
N4 N 0.3044(2) 0.49643(18) 0.20118(8) 0.0330(5) Uani 1 d .
H4 H 0.2844 0.4639 0.2316 0.040 Uiso 1 d R
C1 C 0.1409(3) 0.4190(3) 0.07678(11) 0.0441(7) Uani 1 d .
H1 H 0.0885 0.3906 0.1050 0.053 Uiso 1 calc R
C2 C 0.2115(4) 0.3396(3) 0.04487(12) 0.0487(8) Uani 1 d .
H2 H 0.2063 0.2568 0.0516 0.058 Uiso 1 calc R
C3 C 0.2903(3) 0.3805(3) 0.00293(12) 0.0446(7) Uani 1 d .
C4 C 0.2931(3) 0.5041(3) -0.00772(11) 0.0467(8) Uani 1 d .
H4A H 0.3427 0.5324 -0.0367 0.056 Uiso 1 calc R
C5 C 0.2239(3) 0.5851(3) 0.02385(11) 0.0436(7) Uani 1 d .
H5 H 0.2274 0.6679 0.0167 0.052 Uiso 1 calc R
C6 C 0.1488(3) 0.5420(3) 0.06645(10) 0.0384(7) Uani 1 d .
C7 C 0.3720(4) 0.2921(3) -0.03043(13) 0.0630(9) Uani 1 d .
H7A H 0.4039 0.3332 -0.0618 0.095 Uiso 1 calc GR
H7B H 0.3018 0.2274 -0.0437 0.095 Uiso 1 calc GR
H7C H 0.4622 0.2596 -0.0070 0.095 Uiso 1 calc GR
C8 C 0.2932(3) 0.6226(2) 0.20427(10) 0.0309(6) Uani 1 d .
C9 C 0.3537(3) 0.7075(2) 0.24272(10) 0.0319(6) Uani 1 d .
C10 C 0.4501(3) 0.6936(2) 0.29782(10) 0.0345(6) Uani 1 d .
C11 C 0.4247(3) 0.6000(3) 0.33315(11) 0.0444(7) Uani 1 d .
H11 H 0.3430 0.5462 0.3221 0.053 Uiso 1 calc R
C12 C 0.5178(4) 0.5838(3) 0.38484(11) 0.0491(8) Uani 1 d .
H12 H 0.4989 0.5203 0.4082 0.059 Uiso 1 calc R
C13 C 0.6392(3) 0.6641(3) 0.40093(11) 0.0449(7) Uani 1 d .
C14 C 0.6647(3) 0.7587(3) 0.36706(12) 0.0465(8) Uani 1 d .
H14 H 0.7458 0.8127 0.3786 0.056 Uiso 1 calc R
C15 C 0.5714(3) 0.7751(3) 0.31578(11) 0.0427(7) Uani 1 d .
H15 H 0.5891 0.8404 0.2932 0.051 Uiso 1 calc R
C16 C 0.7127(5) 0.5630(4) 0.48823(15) 0.0898(14) Uani 1 d .
H16A H 0.7177 0.4853 0.4707 0.135 Uiso 1 calc GR
H16B H 0.6108 0.5740 0.4985 0.135 Uiso 1 calc GR
H16C H 0.7903 0.5670 0.5212 0.135 Uiso 1 calc GR
C17 C 0.6175(3) 0.4455(2) 0.23667(11) 0.0371(7) Uani 1 d .
C18 C 0.7223(3) 0.5385(3) 0.23662(12) 0.0489(8) Uani 1 d .
H18 H 0.7118 0.5937 0.2072 0.059 Uiso 1 calc R
C19 C 0.8439(4) 0.5492(3) 0.28077(14) 0.0562(9) Uani 1 d .
H19 H 0.9146 0.6126 0.2809 0.067 Uiso 1 calc R
C20 C 0.8627(3) 0.4683(3) 0.32453(12) 0.0489(8) Uani 1 d .
C21 C 0.7569(4) 0.3727(3) 0.32282(13) 0.0550(9) Uani 1 d .
H21 H 0.7689 0.3157 0.3515 0.066 Uiso 1 calc R
C22 C 0.6350(4) 0.3614(3) 0.27935(12) 0.0476(8) Uani 1 d .
H22 H 0.5647 0.2975 0.2788 0.057 Uiso 1 calc R
C23 C 0.9922(4) 0.4840(4) 0.37396(14) 0.0753(12) Uani 1 d .
H23A H 0.9508 0.5217 0.4043 0.113 Uiso 1 calc GR
H23B H 1.0731 0.5342 0.3632 0.113 Uiso 1 calc GR
H23C H 1.0349 0.4062 0.3857 0.113 Uiso 1 calc GR

loop_
_atom_site_aniso_label
_atom_site_aniso_U_11
_atom_site_aniso_U_22
_atom_site_aniso_U_33
_atom_site_aniso_U_23
_atom_site_aniso_U_13
_atom_site_aniso_U_12
S1 0.0335(4) 0.0496(5) 0.0394(4) -0.0034(3) -0.0019(3) 0.0039(3)
S2 0.0387(4) 0.0373(4) 0.0364(4) -0.0034(3) 0.0016(3) 0.0060(3)
O1 0.0577(14) 0.0566(14) 0.0507(12) 0.0026(10) -0.0114(10) 0.0189(11)
O2 0.0393(12) 0.0732(16) 0.0563(13) -0.0123(11) 0.0133(10) -0.0095(11)
O3 0.0494(12) 0.0697(15) 0.0351(10) 0.0060(10) 0.0080(9) 0.0058(11)
O4 0.0572(13) 0.0348(11) 0.0594(13) -0.0147(10) -0.0050(10) 0.0074(10)
O5 0.0662(15) 0.0769(17) 0.0432(12) -0.0068(11) -0.0159(11) 0.0076(12)
N1 0.0368(13) 0.0310(12) 0.0356(12) 0.0005(10) 0.0003(10) 0.0019(10)
N2 0.0459(14) 0.0325(13) 0.0438(14) -0.0007(11) 0.0036(11) 0.0037(11)
N3 0.0437(14) 0.0314(13) 0.0428(13) -0.0031(10) 0.0036(11) -0.0003(11)
N4 0.0377(13) 0.0296(12) 0.0307(11) 0.0011(9) 0.0019(9) 0.0013(10)
C1 0.0453(17) 0.0493(19) 0.0375(16) -0.0031(13) 0.0060(13) -0.0106(14)
C2 0.0531(19) 0.0419(17) 0.0490(18) -0.0065(14) 0.0013(15) -0.0086(15)
C3 0.0370(16) 0.057(2) 0.0366(15) -0.0094(14) -0.0034(12) 0.0002(15)
C4 0.0425(17) 0.062(2) 0.0355(15) 0.0026(14) 0.0044(13) -0.0008(15)
C5 0.0443(17) 0.0460(18) 0.0387(16) 0.0046(13) 0.0004(13) 0.0014(14)
C6 0.0317(15) 0.0478(18) 0.0339(15) 0.0003(13) -0.0008(12) -0.0020(13)
C7 0.057(2) 0.068(2) 0.063(2) -0.0205(18) 0.0059(16) 0.0040(18)
C8 0.0290(14) 0.0313(15) 0.0323(14) 0.0027(11) 0.0042(11) 0.0009(11)
C9 0.0322(14) 0.0309(15) 0.0329(14) -0.0017(11) 0.0056(11) -0.0025(12)
C10 0.0376(15) 0.0321(15) 0.0338(14) -0.0077(12) 0.0061(11) 0.0005(12)
C11 0.0491(18) 0.0414(17) 0.0403(16) -0.0041(13) -0.0001(13) -0.0093(14)
C12 0.065(2) 0.0439(18) 0.0368(16) -0.0005(13) 0.0023(14) -0.0021(16)
C13 0.0474(18) 0.0494(18) 0.0356(15) -0.0102(13) -0.0007(13) 0.0092(15)
C14 0.0400(17) 0.0514(19) 0.0463(17) -0.0122(14) 0.0013(13) -0.0076(14)
C15 0.0426(17) 0.0436(18) 0.0420(16) -0.0054(13) 0.0070(13) -0.0056(14)
C16 0.115(4) 0.089(3) 0.052(2) 0.007(2) -0.028(2) 0.009(3)
C17 0.0344(15) 0.0386(16) 0.0380(15) -0.0015(12) 0.0049(12) 0.0067(13)
C18 0.0456(18) 0.0433(18) 0.0550(19) 0.0054(14) -0.0012(14) 0.0006(15)
C19 0.0411(18) 0.051(2) 0.073(2) -0.0083(17) -0.0008(15) -0.0055(15)
C20 0.0400(17) 0.063(2) 0.0416(17) -0.0095(15) 0.0001(13) 0.0099(16)
C21 0.0493(19) 0.071(2) 0.0432(17) 0.0105(16) 0.0019(14) 0.0087(18)
C22 0.0443(17) 0.0513(19) 0.0463(17) 0.0048(14) 0.0036(14) 0.0014(15)
C23 0.053(2) 0.108(3) 0.057(2) -0.018(2) -0.0137(17) 0.009(2)

loop_
_atom_type_symbol
_atom_type_description
_atom_type_scat_dispersion_real
_atom_type_scat_dispersion_imag
_atom_type_scat_source
C C 0.0033 0.0016 'International Tables Vol C Tables 4.2.6.8 and 6.1.1.4'
H H 0.0000 0.0000 'International Tables Vol C Tables 4.2.6.8 and 6.1.1.4'
N N 0.0061 0.0033 'International Tables Vol C Tables 4.2.6.8 and 6.1.1.4'
O O 0.0106 0.0060 'International Tables Vol C Tables 4.2.6.8 and 6.1.1.4'
S S 0.1246 0.1234 'International Tables Vol C Tables 4.2.6.8 and 6.1.1.4'

loop_
_geom_angle_atom_site_label_1
_geom_angle_atom_site_label_2
_geom_angle_atom_site_label_3
_geom_angle
O1 S1 N1 103.07(11)
O1 S1 C6 110.74(13)
O2 S1 O1 121.53(14)
O2 S1 N1 103.94(11)
O2 S1 C6 110.68(14)
C6 S1 N1 105.05(11)
O3 S2 N4 106.22(11)
O3 S2 C17 107.87(13)
O4 S2 O3 121.41(13)
O4 S2 N4 104.12(12)
O4 S2 C17 108.27(12)
N4 S2 C17 108.33(12)
C13 O5 C16 117.7(3)
N2 N1 S1 116.45(16)
N2 N1 C8 109.96(19)
C8 N1 S1 130.25(18)
N3 N2 N1 107.27(19)
N2 N3 C9 109.8(2)
S2 N4 H4 110.3
C8 N4 S2 120.68(18)
C8 N4 H4 110.1
C2 C1 H1 120.5
C2 C1 C6 119.1(3)
C6 C1 H1 120.5
C1 C2 H2 119.4
C1 C2 C3 121.1(3)
C3 C2 H2 119.4
C2 C3 C4 118.8(3)
C2 C3 C7 120.4(3)
C4 C3 C7 120.8(3)
C3 C4 H4A 119.5
C5 C4 C3 121.0(3)
C5 C4 H4A 119.5
C4 C5 H5 120.5
C4 C5 C6 119.1(3)
C6 C5 H5 120.5
C1 C6 S1 119.6(2)
C1 C6 C5 120.9(3)
C5 C6 S1 119.5(2)
C3 C7 H7A 109.5
C3 C7 H7B 109.5
C3 C7 H7C 109.5
H7A C7 H7B 109.5
H7A C7 H7C 109.5
H7B C7 H7C 109.5
N1 C8 N4 120.7(2)
C9 C8 N1 105.0(2)
C9 C8 N4 134.2(2)
N3 C9 C10 121.4(2)
C8 C9 N3 107.9(2)
C8 C9 C10 130.6(2)
C11 C10 C9 121.2(2)
C11 C10 C15 118.3(2)
C15 C10 C9 120.5(2)
C10 C11 H11 119.1
C10 C11 C12 121.8(3)
C12 C11 H11 119.1
C11 C12 H12 120.7
C13 C12 C11 118.7(3)
C13 C12 H12 120.7
O5 C13 C12 123.5(3)
C14 C13 O5 116.0(3)
C14 C13 C12 120.5(2)
C13 C14 H14 119.6
C13 C14 C15 120.8(3)
C15 C14 H14 119.6
C10 C15 H15 120.0
C14 C15 C10 120.0(3)
C14 C15 H15 120.0
O5 C16 H16A 109.5
O5 C16 H16B 109.5
O5 C16 H16C 109.5
H16A C16 H16B 109.5
H16A C16 H16C 109.5
H16B C16 H16C 109.5
C18 C17 S2 120.0(2)
C18 C17 C22 120.6(3)
C22 C17 S2 119.4(2)
C17 C18 H18 120.4
C17 C18 C19 119.2(3)
C19 C18 H18 120.4
C18 C19 H19 119.2
C20 C19 C18 121.6(3)
C20 C19 H19 119.2
C19 C20 C21 118.0(3)
C19 C20 C23 121.1(3)
C21 C20 C23 120.9(3)
C20 C21 H21 119.5
C22 C21 C20 121.0(3)
C22 C21 H21 119.5
C17 C22 H22 120.2
C21 C22 C17 119.6(3)
C21 C22 H22 120.2
C20 C23 H23A 109.5
C20 C23 H23B 109.5
C20 C23 H23C 109.5
H23A C23 H23B 109.5
H23A C23 H23C 109.5
H23B C23 H23C 109.5

loop_
_geom_bond_atom_site_label_1
_geom_bond_atom_site_label_2
_geom_bond_distance
S1 O1 1.417(2)
S1 O2 1.417(2)
S1 N1 1.755(2)
S1 C6 1.734(3)
S2 O3 1.427(2)
S2 O4 1.426(2)
S2 N4 1.656(2)
S2 C17 1.762(3)
O5 C13 1.378(3)
O5 C16 1.408(4)
N1 N2 1.352(3)
N1 C8 1.382(3)
N2 N3 1.312(3)
N3 C9 1.373(3)
N4 H4 0.8600
N4 C8 1.398(3)
C1 H1 0.9300
C1 C2 1.373(4)
C1 C6 1.383(4)
C2 H2 0.9300
C2 C3 1.383(4)
C3 C4 1.389(4)
C3 C7 1.509(4)
C4 H4A 0.9300
C4 C5 1.373(4)
C5 H5 0.9300
C5 C6 1.385(4)
C7 H7A 0.9600
C7 H7B 0.9600
C7 H7C 0.9600
C8 C9 1.365(3)
C9 C10 1.466(3)
C10 C11 1.380(4)
C10 C15 1.400(4)
C11 H11 0.9300
C11 C12 1.389(4)
C12 H12 0.9300
C12 C13 1.384(4)
C13 C14 1.365(4)
C14 H14 0.9300
C14 C15 1.382(4)
C15 H15 0.9300
C16 H16A 0.9600
C16 H16B 0.9600
C16 H16C 0.9600
C17 C18 1.370(4)
C17 C22 1.378(4)
C18 H18 0.9300
C18 C19 1.382(4)
C19 H19 0.9300
C19 C20 1.374(4)
C20 C21 1.393(4)
C20 C23 1.516(4)
C21 H21 0.9300
C21 C22 1.374(4)
C22 H22 0.9300
C23 H23A 0.9600
C23 H23B 0.9600
C23 H23C 0.9600

loop_
_geom_torsion_atom_site_label_1
_geom_torsion_atom_site_label_2
_geom_torsion_atom_site_label_3
_geom_torsion_atom_site_label_4
_geom_torsion
S1 N1 N2 N3 162.28(19)
S1 N1 C8 N4 23.9(4)
S1 N1 C8 C9 -159.0(2)
S2 N4 C8 N1 96.2(2)
S2 N4 C8 C9 -80.0(4)
S2 C17 C18 C19 178.8(2)
S2 C17 C22 C21 -179.2(2)
O1 S1 N1 N2 19.5(2)
O1 S1 N1 C8 176.5(2)
O1 S1 C6 C1 -154.8(2)
O1 S1 C6 C5 24.7(2)
O2 S1 N1 N2 -108.2(2)
O2 S1 N1 C8 48.9(3)
O2 S1 C6 C1 -17.0(2)
O2 S1 C6 C5 162.5(2)
O3 S2 N4 C8 -42.3(2)
O3 S2 C17 C18 18.4(3)
O3 S2 C17 C22 -161.0(2)
O4 S2 N4 C8 -171.60(17)
O4 S2 C17 C18 151.5(2)
O4 S2 C17 C22 -27.9(3)
O5 C13 C14 C15 178.8(3)
N1 S1 C6 C1 94.6(2)
N1 S1 C6 C5 -86.0(2)
N1 N2 N3 C9 -0.4(3)
N1 C8 C9 N3 0.5(3)
N1 C8 C9 C10 -179.9(3)
N2 N1 C8 N4 -177.9(2)
N2 N1 C8 C9 -0.8(3)
N2 N3 C9 C8 -0.1(3)
N2 N3 C9 C10 -179.7(2)
N3 C9 C10 C11 141.3(3)
N3 C9 C10 C15 -39.1(4)
N4 S2 C17 C18 -96.2(3)
N4 S2 C17 C22 84.4(2)
N4 C8 C9 N3 177.1(3)
N4 C8 C9 C10 -3.3(5)
C1 C2 C3 C4 -1.9(4)
C1 C2 C3 C7 177.9(3)
C2 C1 C6 S1 -179.2(2)
C2 C1 C6 C5 1.3(4)
C2 C3 C4 C5 2.2(4)
C3 C4 C5 C6 -0.8(4)
C4 C5 C6 S1 179.50(19)
C4 C5 C6 C1 -1.0(4)
C6 S1 N1 N2 135.5(2)
C6 S1 N1 C8 -67.4(3)
C6 C1 C2 C3 0.2(4)
C7 C3 C4 C5 -177.6(2)
C8 N1 N2 N3 0.7(3)
C8 C9 C10 C11 -38.2(4)
C8 C9 C10 C15 141.4(3)
C9 C10 C11 C12 178.2(3)
C9 C10 C15 C14 -177.9(3)
C10 C11 C12 C13 -0.1(5)
C11 C10 C15 C14 1.8(4)
C11 C12 C13 O5 -178.4(3)
C11 C12 C13 C14 1.3(5)
C12 C13 C14 C15 -0.9(5)
C13 C14 C15 C10 -0.7(5)
C15 C10 C11 C12 -1.4(4)
C16 O5 C13 C12 -4.1(5)
C16 O5 C13 C14 176.2(3)
C17 S2 N4 C8 73.3(2)
C17 C18 C19 C20 0.5(5)
C18 C17 C22 C21 1.4(5)
C18 C19 C20 C21 1.2(5)
C18 C19 C20 C23 -177.3(3)
C19 C20 C21 C22 -1.6(5)
C20 C21 C22 C17 0.3(5)
C22 C17 C18 C19 -1.8(5)
C23 C20 C21 C22 176.9(3)
